data_4507361
loop_
_publ_author_name
'Chutia, Romen'
'Dey, Sandeep Kumar'
'Das, Gopal'

_publ_section_title
;
 Positional Isomeric Effect in Nitrophenyl Functionalized Tripodal Urea
 Receptors toward Binding and Encapsulation of Anions
;
_journal_issue 2
_journal_name_full 'Crystal Growth &amp; Design'
_journal_page_first 883
_journal_paper_doi 10.1021/cg3015749
_journal_volume 13
_journal_year 2013
_chemical_formula_moiety '2(C27 H30 N10 O9), 2(C16 H36 N), O4 P'
_chemical_formula_sum 'C86 H132 N22 O22 P'
_chemical_formula_weight 1857.11
_chemical_name_systematic
; 
 ? 
;
_space_group_IT_number 2
_symmetry_cell_setting triclinic
_symmetry_space_group_name_Hall '-P 1'
_symmetry_space_group_name_H-M 'P -1'
_atom_sites_solution_hydrogens geom
_atom_sites_solution_primary direct
_atom_sites_solution_secondary difmap
_audit_creation_method SHELXL-97
_cell_angle_alpha 70.110(2)
_cell_angle_beta 80.692(2)
_cell_angle_gamma 65.396(2)
_cell_formula_units_Z 2
_cell_length_a 17.0817(9)
_cell_length_b 17.6519(9)
_cell_length_c 19.7271(10)
_cell_measurement_temperature 298(2)
_cell_measurement_theta_max 18.80
_cell_measurement_theta_min 2.20
_cell_volume 5084.1(5)
_computing_cell_refinement 'Bruker SMART'
_computing_data_collection 'Bruker SMART'
_computing_data_reduction 'Bruker SAINT'
_computing_molecular_graphics 'Bruker SHELXTL'
_computing_publication_material 'Bruker SHELXTL'
_computing_structure_refinement 'SHELXL-97 (Sheldrick, 1997)'
_computing_structure_solution 'SHELXS-97 (Sheldrick, 1990)'
_diffrn_ambient_temperature 298(2)
_diffrn_measured_fraction_theta_full 0.988
_diffrn_measured_fraction_theta_max 0.988
_diffrn_measurement_device_type 'CCD area detector'
_diffrn_measurement_method 'phi and omega scans'
_diffrn_radiation_monochromator graphite
_diffrn_radiation_source 'fine-focus sealed tube'
_diffrn_radiation_type MoK\a
_diffrn_radiation_wavelength 0.71073
_diffrn_reflns_av_R_equivalents 0.0705
_diffrn_reflns_av_sigmaI/netI 0.1529
_diffrn_reflns_limit_h_max 22
_diffrn_reflns_limit_h_min -20
_diffrn_reflns_limit_k_max 23
_diffrn_reflns_limit_k_min -19
_diffrn_reflns_limit_l_max 26
_diffrn_reflns_limit_l_min -25
_diffrn_reflns_number 69838
_diffrn_reflns_theta_full 28.05
_diffrn_reflns_theta_max 28.05
_diffrn_reflns_theta_min 1.10
_exptl_absorpt_coefficient_mu 0.103
_exptl_absorpt_correction_T_max 0.973
_exptl_absorpt_correction_T_min 0.959
_exptl_absorpt_correction_type multi-scan
_exptl_absorpt_process_details SADABS
_exptl_crystal_colour colorless
_exptl_crystal_density_diffrn 1.213
_exptl_crystal_density_method 'not measured'
_exptl_crystal_description block
_exptl_crystal_F_000 1986.0
_exptl_crystal_size_max 0.48
_exptl_crystal_size_mid 0.34
_exptl_crystal_size_min 0.27
_refine_diff_density_max 0.406
_refine_diff_density_min -0.256
_refine_diff_density_rms 0.077
_refine_ls_extinction_coef 0.0068(5)
_refine_ls_extinction_expression Fc^*^=kFc[1+0.001xFc^2^\l^3^/sin(2\q)]^-1/4^
_refine_ls_extinction_method SHELXL
_refine_ls_goodness_of_fit_ref 0.953
_refine_ls_matrix_type full
_refine_ls_number_parameters 1189
_refine_ls_number_reflns 21190
_refine_ls_number_restraints 0
_refine_ls_restrained_S_all 0.953
_refine_ls_R_factor_all 0.2423
_refine_ls_R_factor_gt 0.0742
_refine_ls_shift/su_max 0.031
_refine_ls_shift/su_mean 0.000
_refine_ls_structure_factor_coef Fsqd
_refine_ls_weighting_details 'calc w=1/[\s^2^(Fo^2^)+(0.1000P)^2^+0.0000P] where P=(Fo^2^+2Fc^2^)/3'
_refine_ls_weighting_scheme calc
_refine_ls_wR_factor_gt 0.1678
_refine_ls_wR_factor_ref 0.2348
_reflns_number_gt 21342
_reflns_number_total 24384
_reflns_threshold_expression >2sigma(I)
_cod_data_source_file cg3015749_si_002.cif
_cod_data_source_block m-UREA_HPO4
_cod_depositor_comments
;
The following automatic conversions were performed:

'_symmetry_cell_setting' value 'Triclinic' changed to 'triclinic'
according to /home/saulius/struct/CIF-dictionaries/cif_core.dic
dictionary named 'cif_core.dic' version 2.4.2 from 2011-04-26.

Automatic conversion script
Id: cif_fix_values 1891 2012-01-12 08:04:46Z andrius 
;
_cod_original_sg_symbol_H-M P-1
_cod_database_code 4507361

loop_
_symmetry_equiv_pos_as_xyz
'x, y, z'
'-x, -y, -z'

loop_
_atom_site_label
_atom_site_type_symbol
_atom_site_fract_x
_atom_site_fract_y
_atom_site_fract_z
_atom_site_U_iso_or_equiv
_atom_site_adp_type
_atom_site_occupancy
_atom_site_symmetry_multiplicity
_atom_site_calc_flag
_atom_site_refinement_flags
P1 P 0.04485(6) 0.32907(6) 0.22325(5) 0.0444(3) Uani 1 1 d .
N1 N 0.9347(2) 0.10059(19) 0.35757(17) 0.0540(8) Uani 1 1 d .
C1 C 0.8908(3) 0.1202(3) 0.4235(2) 0.0670(12) Uani 1 1 d .
H1A H 0.9325 0.0953 0.4612 0.080 Uiso 1 1 calc R
H1B H 0.8488 0.0937 0.4396 0.080 Uiso 1 1 calc R
C2 C 0.8463(3) 0.2177(3) 0.4105(2) 0.0719(12) Uani 1 1 d .
H2A H 0.8084 0.2431 0.3700 0.086 Uiso 1 1 calc R
H2B H 0.8112 0.2288 0.4526 0.086 Uiso 1 1 calc R
N3 N 0.9936(2) 0.3100(2) 0.42773(17) 0.0636(9) Uani 1 1 d .
H3N H 1.0148 0.3127 0.3848 0.076 Uiso 1 1 calc R
N2 N 0.9068(2) 0.2590(2) 0.39579(18) 0.0672(10) Uani 1 1 d .
H2N H 0.9275 0.2728 0.3527 0.081 Uiso 1 1 calc R
C3 C 0.9317(3) 0.2765(3) 0.4485(3) 0.0659(12) Uani 1 1 d .
O1 O 0.8981(2) 0.2652(2) 0.50883(17) 0.0876(10) Uani 1 1 d .
C4 C 1.0263(3) 0.3404(3) 0.4688(2) 0.0585(11) Uani 1 1 d .
C6 C 1.1050(3) 0.4229(3) 0.4717(3) 0.0657(12) Uani 1 1 d .
C5 C 1.0708(3) 0.3939(3) 0.4329(2) 0.0612(11) Uani 1 1 d .
H5 H 1.0770 0.4096 0.3829 0.073 Uiso 1 1 calc R
C9 C 1.0178(3) 0.3188(3) 0.5435(2) 0.0781(13) Uani 1 1 d .
H9 H 0.9878 0.2837 0.5684 0.094 Uiso 1 1 calc R
C7 C 1.0982(3) 0.4016(3) 0.5455(3) 0.0809(14) Uani 1 1 d .
H7 H 1.1226 0.4218 0.5708 0.097 Uiso 1 1 calc R
C8 C 1.0540(3) 0.3494(3) 0.5804(2) 0.0850(15) Uani 1 1 d .
H8 H 1.0482 0.3342 0.6304 0.102 Uiso 1 1 calc R
N4 N 1.1501(3) 0.4803(3) 0.4326(3) 0.0927(13) Uani 1 1 d .
O2 O 1.1532(3) 0.5008(3) 0.3678(2) 0.1270(15) Uani 1 1 d .
O3 O 1.1823(3) 0.5043(3) 0.4672(2) 0.1397(16) Uani 1 1 d .
C10 C 0.8760(3) 0.1022(3) 0.3102(2) 0.0647(12) Uani 1 1 d .
H10A H 0.8172 0.1367 0.3217 0.078 Uiso 1 1 calc R
H10B H 0.8806 0.0432 0.3184 0.078 Uiso 1 1 calc R
C11 C 0.8964(3) 0.1407(3) 0.2322(2) 0.0711(12) Uani 1 1 d .
H11A H 0.9561 0.1078 0.2216 0.085 Uiso 1 1 calc R
H11B H 0.8606 0.1351 0.2022 0.085 Uiso 1 1 calc R
N5 N 0.8824(2) 0.2315(2) 0.21444(17) 0.0652(9) Uani 1 1 d .
H5N H 0.9256 0.2458 0.2109 0.078 Uiso 1 1 calc R
N6 N 0.7991(2) 0.3766(2) 0.19466(18) 0.0710(10) Uani 1 1 d .
H6N H 0.8469 0.3795 0.1993 0.085 Uiso 1 1 calc R
C12 C 0.8019(3) 0.2944(3) 0.2033(2) 0.0663(12) Uani 1 1 d .
O4 O 0.7385(2) 0.2795(2) 0.20146(18) 0.0913(10) Uani 1 1 d .
C13 C 0.7272(3) 0.4553(3) 0.1793(2) 0.0684(12) Uani 1 1 d .
C14 C 0.6440(3) 0.4614(4) 0.1767(2) 0.0880(15) Uani 1 1 d .
H14 H 0.6329 0.4115 0.1859 0.106 Uiso 1 1 calc R
C18 C 0.7410(3) 0.5313(4) 0.1636(2) 0.0851(14) Uani 1 1 d .
H18 H 0.7968 0.5279 0.1634 0.102 Uiso 1 1 calc R
C15 C 0.5779(4) 0.5432(5) 0.1601(3) 0.1089(19) Uani 1 1 d .
C16 C 0.5908(5) 0.6188(5) 0.1450(3) 0.128(2) Uani 1 1 d .
H16 H 0.5450 0.6729 0.1331 0.154 Uiso 1 1 calc R
C17 C 0.6731(5) 0.6126(4) 0.1479(3) 0.123(2) Uani 1 1 d .
H17 H 0.6833 0.6629 0.1395 0.147 Uiso 1 1 calc R
C20 C 1.0888(3) 0.0315(3) 0.3890(2) 0.0680(12) Uani 1 1 d .
H20A H 1.0719 0.0606 0.4259 0.082 Uiso 1 1 calc R
H20B H 1.1343 -0.0254 0.4081 0.082 Uiso 1 1 calc R
C19 C 1.0120(3) 0.0192(3) 0.3720(2) 0.0691(12) Uani 1 1 d .
H19A H 1.0260 -0.0016 0.3302 0.083 Uiso 1 1 calc R
H19B H 1.0001 -0.0250 0.4124 0.083 Uiso 1 1 calc R
N9 N 1.2145(2) 0.1008(2) 0.23074(19) 0.0649(9) Uani 1 1 d .
H9N H 1.1821 0.1554 0.2222 0.078 Uiso 1 1 calc R
N8 N 1.1216(2) 0.0821(2) 0.32664(19) 0.0650(9) Uani 1 1 d .
H8N H 1.0960 0.1382 0.3128 0.078 Uiso 1 1 calc R
C21 C 1.1912(3) 0.0434(3) 0.2898(3) 0.0645(12) Uani 1 1 d .
O7 O 1.23246(19) -0.0357(2) 0.30710(17) 0.0887(10) Uani 1 1 d .
C22 C 1.2847(3) 0.0796(3) 0.1837(2) 0.0587(11) Uani 1 1 d .
C23 C 1.3403(3) -0.0050(3) 0.1882(3) 0.0769(13) Uani 1 1 d .
H23 H 1.3330 -0.0520 0.2242 0.092 Uiso 1 1 calc R
C27 C 1.3001(3) 0.1465(3) 0.1301(3) 0.0777(13) Uani 1 1 d .
H27 H 1.2633 0.2040 0.1266 0.093 Uiso 1 1 calc R
C24 C 1.4072(3) -0.0185(3) 0.1380(3) 0.0855(15) Uani 1 1 d .
C26 C 1.3680(4) 0.1310(4) 0.0815(3) 0.0903(15) Uani 1 1 d .
H26 H 1.3764 0.1776 0.0458 0.108 Uiso 1 1 calc R
C25 C 1.4241(3) 0.0456(4) 0.0859(3) 0.0924(16) Uani 1 1 d .
H25 H 1.4711 0.0335 0.0542 0.111 Uiso 1 1 calc R
N10 N 1.4629(4) -0.1084(4) 0.1411(4) 0.136(2) Uani 1 1 d .
O8 O 1.4538(3) -0.1673(3) 0.1905(3) 0.176(2) Uani 1 1 d .
O9 O 1.5150(4) -0.1223(3) 0.0935(3) 0.209(3) Uani 1 1 d .
N11 N 0.2137(2) 0.5085(2) 0.08770(16) 0.0560(9) Uani 1 1 d .
C28 C 0.3027(3) 0.4520(3) 0.1093(2) 0.0725(13) Uani 1 1 d .
H28A H 0.3146 0.4621 0.1512 0.087 Uiso 1 1 calc R
H28B H 0.3419 0.4664 0.0705 0.087 Uiso 1 1 calc R
C29 C 0.3174(3) 0.3567(3) 0.1269(2) 0.0735(13) Uani 1 1 d .
H29A H 0.2997 0.3482 0.0867 0.088 Uiso 1 1 calc R
H29B H 0.3783 0.3210 0.1338 0.088 Uiso 1 1 calc R
N13 N 0.2462(2) 0.2816(2) 0.31235(19) 0.0677(10) Uani 1 1 d .
H13N H 0.1951 0.2930 0.3010 0.081 Uiso 1 1 calc R
N12 N 0.2700(2) 0.3287(2) 0.19093(19) 0.0652(9) Uani 1 1 d .
H12N H 0.2196 0.3312 0.1869 0.078 Uiso 1 1 calc R
C30 C 0.3029(3) 0.2987(3) 0.2572(3) 0.0628(12) Uani 1 1 d .
O10 O 0.37676(19) 0.2875(2) 0.26629(16) 0.0829(9) Uani 1 1 d .
C31 C 0.2656(3) 0.2472(3) 0.3855(2) 0.0602(11) Uani 1 1 d .
C32 C 0.2239(3) 0.1953(3) 0.4309(3) 0.0676(12) Uani 1 1 d .
H32 H 0.1857 0.1823 0.4126 0.081 Uiso 1 1 calc R
C33 C 0.2400(3) 0.1639(3) 0.5024(3) 0.0708(12) Uani 1 1 d .
C35 C 0.3373(4) 0.2325(4) 0.4871(3) 0.1062(18) Uani 1 1 d .
H35 H 0.3754 0.2448 0.5062 0.127 Uiso 1 1 calc R
C36 C 0.3218(3) 0.2657(3) 0.4144(3) 0.0815(14) Uani 1 1 d .
H36 H 0.3494 0.3010 0.3843 0.098 Uiso 1 1 calc R
C34 C 0.2953(4) 0.1805(3) 0.5316(3) 0.0959(16) Uani 1 1 d .
H34 H 0.3049 0.1573 0.5809 0.115 Uiso 1 1 calc R
N14 N 0.1954(3) 0.1085(3) 0.5503(3) 0.0964(14) Uani 1 1 d .
O11 O 0.2164(3) 0.0733(3) 0.6126(2) 0.1332(15) Uani 1 1 d .
O12 O 0.1398(3) 0.1013(3) 0.5246(2) 0.1357(16) Uani 1 1 d .
C38 C 0.1185(3) 0.5313(2) -0.0044(2) 0.0605(11) Uani 1 1 d .
H38A H 0.0722 0.5724 0.0164 0.073 Uiso 1 1 calc R
H38B H 0.1107 0.5517 -0.0561 0.073 Uiso 1 1 calc R
C37 C 0.2031(3) 0.5287(3) 0.0104(2) 0.0636(11) Uani 1 1 d .
H37A H 0.2496 0.4847 -0.0075 0.076 Uiso 1 1 calc R
H37B H 0.2066 0.5848 -0.0152 0.076 Uiso 1 1 calc R
N15 N 0.1140(2) 0.4462(2) 0.02520(16) 0.0596(9) Uani 1 1 d .
H15N H 0.1225 0.4206 0.0706 0.072 Uiso 1 1 calc R
N16 N 0.09842(19) 0.32290(19) 0.02855(15) 0.0541(8) Uani 1 1 d .
H16N H 0.1118 0.3069 0.0729 0.065 Uiso 1 1 calc R
C39 C 0.0975(2) 0.4035(3) -0.0126(2) 0.0500(10) Uani 1 1 d .
O13 O 0.08264(17) 0.43462(16) -0.07761(14) 0.0644(8) Uani 1 1 d .
C40 C 0.0807(2) 0.2638(2) 0.0085(2) 0.0513(10) Uani 1 1 d .
C41 C 0.0785(2) 0.1903(3) 0.0620(2) 0.0601(11) Uani 1 1 d .
H41 H 0.0893 0.1813 0.1094 0.072 Uiso 1 1 calc R
C42 C 0.0603(3) 0.1300(3) 0.0448(2) 0.0623(11) Uani 1 1 d .
C45 C 0.0658(3) 0.2732(3) -0.0620(2) 0.0652(12) Uani 1 1 d .
H45 H 0.0681 0.3217 -0.0993 0.078 Uiso 1 1 calc R
C44 C 0.0479(3) 0.2118(3) -0.0766(2) 0.0805(14) Uani 1 1 d .
H44 H 0.0378 0.2197 -0.1240 0.097 Uiso 1 1 calc R
C43 C 0.0443(3) 0.1392(3) -0.0239(3) 0.0784(13) Uani 1 1 d .
H43 H 0.0315 0.0979 -0.0342 0.094 Uiso 1 1 calc R
O14 O 0.0915(2) 0.0336(2) 0.1605(2) 0.0958(11) Uani 1 1 d .
O15 O 0.0263(3) 0.0083(3) 0.0929(2) 0.1346(15) Uani 1 1 d .
N17 N 0.0598(3) 0.0523(3) 0.1034(3) 0.0827(12) Uani 1 1 d .
C46 C 0.1789(3) 0.5877(3) 0.1096(2) 0.0744(13) Uani 1 1 d .
H46A H 0.1271 0.6287 0.0829 0.089 Uiso 1 1 calc R
H46B H 0.2205 0.6148 0.0972 0.089 Uiso 1 1 calc R
C47 C 0.1576(3) 0.5702(3) 0.1893(2) 0.0838(14) Uani 1 1 d .
H47A H 0.2088 0.5271 0.2160 0.101 Uiso 1 1 calc R
H47B H 0.1412 0.6236 0.2016 0.101 Uiso 1 1 calc R
N19 N -0.0409(3) 0.5407(2) 0.26147(18) 0.0654(9) Uani 1 1 d .
H19N H -0.0181 0.4869 0.2620 0.078 Uiso 1 1 calc R
N18 N 0.0889(3) 0.5389(2) 0.21132(18) 0.0722(10) Uani 1 1 d .
H18N H 0.0973 0.4886 0.2082 0.087 Uiso 1 1 calc R
C48 C 0.0117(3) 0.5856(3) 0.2366(2) 0.0637(12) Uani 1 1 d .
O16 O -0.0092(2) 0.66102(19) 0.23707(14) 0.0802(9) Uani 1 1 d .
C49 C -0.1254(3) 0.5694(3) 0.2859(2) 0.0625(11) Uani 1 1 d .
C54 C -0.1613(4) 0.5080(3) 0.3190(3) 0.0857(14) Uani 1 1 d .
H54 H -0.1276 0.4495 0.3237 0.103 Uiso 1 1 calc R
C50 C -0.1771(4) 0.6566(3) 0.2780(2) 0.0771(14) Uani 1 1 d .
H50 H -0.1562 0.7003 0.2551 0.092 Uiso 1 1 calc R
C51 C -0.2602(4) 0.6765(4) 0.3052(3) 0.0952(16) Uani 1 1 d .
C53 C -0.2447(5) 0.5303(4) 0.3453(3) 0.1168(19) Uani 1 1 d .
H53 H -0.2668 0.4875 0.3674 0.140 Uiso 1 1 calc R
C52 C -0.2952(4) 0.6165(5) 0.3384(4) 0.117(2) Uani 1 1 d .
H52 H -0.3518 0.6333 0.3561 0.140 Uiso 1 1 calc R
N20 N -0.3139(5) 0.7673(4) 0.3002(4) 0.149(2) Uani 1 1 d .
O17 O -0.2802(4) 0.8196(3) 0.2795(3) 0.179(2) Uani 1 1 d .
O18 O -0.3870(4) 0.7868(4) 0.3224(5) 0.257(4) Uani 1 1 d .
N21 N 0.2410(2) 0.7338(2) 0.2943(2) 0.0708(10) Uani 1 1 d .
C55 C 0.1465(3) 0.7975(3) 0.3071(2) 0.0834(14) Uani 1 1 d .
H55A H 0.1346 0.7838 0.3586 0.100 Uiso 1 1 calc R
H55B H 0.1445 0.8567 0.2899 0.100 Uiso 1 1 calc R
C57 C -0.0073(3) 0.8667(3) 0.2824(3) 0.0863(14) Uani 1 1 d .
H57A H -0.0221 0.8547 0.3334 0.104 Uiso 1 1 calc R
H57B H 0.0003 0.9217 0.2663 0.104 Uiso 1 1 calc R
C56 C 0.0767(3) 0.7961(3) 0.2727(3) 0.0917(15) Uani 1 1 d .
H56A H 0.0722 0.7397 0.2940 0.110 Uiso 1 1 calc R
H56B H 0.0900 0.8041 0.2217 0.110 Uiso 1 1 calc R
C58 C -0.0801(3) 0.8775(4) 0.2438(3) 0.120(2) Uani 1 1 d .
H58A H -0.0668 0.8907 0.1930 0.180 Uiso 1 1 calc R
H58B H -0.1308 0.9246 0.2527 0.180 Uiso 1 1 calc R
H58C H -0.0901 0.8244 0.2606 0.180 Uiso 1 1 calc R
C59 C 0.2591(3) 0.7458(4) 0.2149(3) 0.1093(18) Uani 1 1 d .
H59A H 0.3189 0.7089 0.2089 0.131 Uiso 1 1 calc R
H59B H 0.2244 0.7234 0.1991 0.131 Uiso 1 1 calc R
C61 C 0.2651(7) 0.8443(9) 0.0842(6) 0.224(5) Uani 1 1 d .
H61A H 0.2657 0.9021 0.0605 0.269 Uiso 1 1 calc R
H61B H 0.3220 0.8016 0.0781 0.269 Uiso 1 1 calc R
C60 C 0.2444(4) 0.8325(4) 0.1664(4) 0.135(2) Uani 1 1 d .
H60A H 0.2781 0.8553 0.1828 0.162 Uiso 1 1 calc R
H60B H 0.1843 0.8690 0.1715 0.162 Uiso 1 1 calc R
C62 C 0.2043(9) 0.8343(7) 0.0512(7) 0.289(7) Uani 1 1 d .
H62A H 0.1754 0.8019 0.0872 0.433 Uiso 1 1 calc R
H62B H 0.2331 0.8033 0.0168 0.433 Uiso 1 1 calc R
H62C H 0.1629 0.8909 0.0270 0.433 Uiso 1 1 calc R
C63 C 0.2513(4) 0.6419(3) 0.3329(3) 0.117(2) Uani 1 1 d .
H63A H 0.2105 0.6295 0.3139 0.141 Uiso 1 1 calc R
H63B H 0.2362 0.6366 0.3834 0.141 Uiso 1 1 calc R
C64 C 0.3400(4) 0.5734(4) 0.3281(5) 0.186(4) Uani 1 1 d .
H64A H 0.3492 0.5716 0.2787 0.223 Uiso 1 1 calc R
H64B H 0.3810 0.5941 0.3362 0.223 Uiso 1 1 calc R
C65 C 0.3620(6) 0.4873(6) 0.3729(9) 0.377(11) Uani 1 1 d .
H65A H 0.3247 0.4635 0.3628 0.453 Uiso 1 1 calc R
H65B H 0.3511 0.4877 0.4226 0.453 Uiso 1 1 calc R
O19 O -0.03840(15) 0.40433(15) 0.17851(13) 0.0600(7) Uani 1 1 d .
O20 O 0.06519(15) 0.36452(15) 0.27488(12) 0.0591(7) Uani 1 1 d .
O21 O 0.01440(16) 0.25648(16) 0.26143(14) 0.0661(8) Uani 1 1 d .
O22 O 0.11906(15) 0.30551(17) 0.17082(13) 0.0640(8) Uani 1 1 d .
C67 C 0.3016(3) 0.7580(3) 0.3245(3) 0.0951(16) Uani 1 1 d .
H67A H 0.3599 0.7264 0.3098 0.114 Uiso 1 1 calc R
H67B H 0.2886 0.8198 0.3011 0.114 Uiso 1 1 calc R
C68 C 0.3010(4) 0.7425(4) 0.4013(4) 0.142(2) Uani 1 1 d .
H68A H 0.3129 0.6811 0.4257 0.170 Uiso 1 1 calc R
H68B H 0.2439 0.7762 0.4166 0.170 Uiso 1 1 calc R
N22 N 0.5966(2) 0.1129(2) 0.22485(19) 0.0673(10) Uani 1 1 d .
C69 C 0.3664(5) 0.7664(5) 0.4248(5) 0.188(4) Uani 1 1 d .
H69A H 0.3577 0.8259 0.3958 0.226 Uiso 1 1 calc R
H69B H 0.3519 0.7670 0.4743 0.226 Uiso 1 1 calc R
C70 C 0.4513(6) 0.7172(8) 0.4216(6) 0.268(6) Uani 1 1 d .
H70A H 0.4632 0.6595 0.4546 0.402 Uiso 1 1 calc R
H70B H 0.4836 0.7434 0.4345 0.402 Uiso 1 1 calc R
H70C H 0.4674 0.7137 0.3735 0.402 Uiso 1 1 calc R
C71 C 0.6365(3) 0.1309(3) 0.2788(2) 0.0736(13) Uani 1 1 d .
H71A H 0.6616 0.0768 0.3171 0.088 Uiso 1 1 calc R
H71B H 0.6830 0.1486 0.2544 0.088 Uiso 1 1 calc R
C72 C 0.5756(3) 0.1999(3) 0.3124(3) 0.0952(16) Uani 1 1 d .
H72A H 0.5584 0.2567 0.2760 0.114 Uiso 1 1 calc R
H72B H 0.5242 0.1881 0.3303 0.114 Uiso 1 1 calc R
C75 C 0.5563(3) 0.1960(3) 0.1644(2) 0.0770(13) Uani 1 1 d .
H75A H 0.5273 0.1837 0.1335 0.092 Uiso 1 1 calc R
H75B H 0.5126 0.2388 0.1853 0.092 Uiso 1 1 calc R
C76 C 0.6162(3) 0.2368(3) 0.1178(3) 0.0956(16) Uani 1 1 d .
H76A H 0.6564 0.1979 0.0918 0.115 Uiso 1 1 calc R
H76B H 0.6490 0.2461 0.1479 0.115 Uiso 1 1 calc R
C77 C 0.5636(4) 0.3249(4) 0.0641(3) 0.135(2) Uani 1 1 d .
H77A H 0.5370 0.3140 0.0304 0.163 Uiso 1 1 calc R
H77B H 0.5180 0.3598 0.0903 0.163 Uiso 1 1 calc R
C66 C 0.4514(8) 0.4294(7) 0.3652(9) 0.390(10) Uani 1 1 d .
H66A H 0.4642 0.4315 0.3155 0.584 Uiso 1 1 calc R
H66B H 0.4599 0.3707 0.3941 0.584 Uiso 1 1 calc R
H66C H 0.4888 0.4481 0.3808 0.584 Uiso 1 1 calc R
C78 C 0.6154(5) 0.3742(4) 0.0238(4) 0.169(3) Uani 1 1 d .
H78A H 0.6325 0.3953 0.0555 0.253 Uiso 1 1 calc R
H78B H 0.5822 0.4228 -0.0145 0.253 Uiso 1 1 calc R
H78C H 0.6657 0.3370 0.0039 0.253 Uiso 1 1 calc R
C79 C 0.6691(3) 0.0431(3) 0.1982(2) 0.0773(13) Uani 1 1 d .
H79A H 0.6932 -0.0075 0.2397 0.093 Uiso 1 1 calc R
H79B H 0.7140 0.0649 0.1772 0.093 Uiso 1 1 calc R
C80 C 0.6465(3) 0.0129(3) 0.1434(3) 0.0971(16) Uani 1 1 d .
H80A H 0.6098 -0.0189 0.1662 0.117 Uiso 1 1 calc R
H80B H 0.6150 0.0634 0.1045 0.117 Uiso 1 1 calc R
C73 C 0.6160(4) 0.2022(4) 0.3732(3) 0.120(2) Uani 1 1 d .
H73A H 0.5794 0.2537 0.3875 0.144 Uiso 1 1 calc R
H73B H 0.6711 0.2067 0.3569 0.144 Uiso 1 1 calc R
C81 C 0.7271(3) -0.0454(4) 0.1132(3) 0.121(2) Uani 1 1 d .
H81A H 0.7595 -0.0944 0.1525 0.146 Uiso 1 1 calc R
H81B H 0.7628 -0.0127 0.0893 0.146 Uiso 1 1 calc R
C82 C 0.7072(4) -0.0799(5) 0.0597(4) 0.182(3) Uani 1 1 d .
H82A H 0.6787 -0.1188 0.0846 0.272 Uiso 1 1 calc R
H82B H 0.7600 -0.1109 0.0378 0.272 Uiso 1 1 calc R
H82C H 0.6706 -0.0318 0.0231 0.272 Uiso 1 1 calc R
C83 C 0.5231(3) 0.0841(3) 0.2591(3) 0.0750(13) Uani 1 1 d .
H83A H 0.4772 0.1322 0.2728 0.090 Uiso 1 1 calc R
H83B H 0.5007 0.0728 0.2230 0.090 Uiso 1 1 calc R
C84 C 0.5457(3) 0.0041(3) 0.3245(3) 0.0988(16) Uani 1 1 d .
H84A H 0.5605 0.0173 0.3634 0.119 Uiso 1 1 calc R
H84B H 0.5958 -0.0427 0.3131 0.119 Uiso 1 1 calc R
C85 C 0.4712(5) -0.0263(5) 0.3492(4) 0.152(3) Uani 1 1 d .
H85A H 0.4593 -0.0418 0.3104 0.183 Uiso 1 1 calc R
H85B H 0.4903 -0.0791 0.3898 0.183 Uiso 1 1 calc R
C86 C 0.3979(5) 0.0298(5) 0.3684(5) 0.196(4) Uani 1 1 d .
H86A H 0.4086 0.0476 0.4058 0.295 Uiso 1 1 calc R
H86B H 0.3575 0.0023 0.3860 0.295 Uiso 1 1 calc R
H86C H 0.3747 0.0802 0.3275 0.295 Uiso 1 1 calc R
O5 O 0.4309(3) 0.6190(4) 0.1449(3) 0.195(2) Uani 1 1 d .
O6 O 0.4803(4) 0.4805(5) 0.1688(5) 0.212(3) Uani 1 1 d .
N7 N 0.4896(4) 0.5471(5) 0.1589(4) 0.150(3) Uani 1 1 d .
C74 C 0.6299(7) 0.1197(6) 0.4392(5) 0.235(5) Uani 1 1 d .
H74A H 0.5758 0.1139 0.4545 0.352 Uiso 1 1 calc R
H74B H 0.6528 0.1251 0.4779 0.352 Uiso 1 1 calc R
H74C H 0.6695 0.0690 0.4263 0.352 Uiso 1 1 calc R

loop_
_atom_site_aniso_label
_atom_site_aniso_U_11
_atom_site_aniso_U_22
_atom_site_aniso_U_33
_atom_site_aniso_U_23
_atom_site_aniso_U_13
_atom_site_aniso_U_12
P1 0.0513(7) 0.0416(6) 0.0387(6) -0.0076(5) -0.0051(5) -0.0188(5)
N1 0.059(2) 0.051(2) 0.054(2) -0.0180(17) 0.0017(18) -0.0239(19)
C1 0.072(3) 0.078(3) 0.055(3) -0.016(2) 0.006(2) -0.039(3)
C2 0.076(3) 0.082(3) 0.074(3) -0.043(3) 0.015(2) -0.038(3)
N3 0.079(3) 0.074(2) 0.050(2) -0.0263(19) 0.0070(19) -0.039(2)
N2 0.087(3) 0.073(2) 0.056(2) -0.0285(19) 0.0110(19) -0.043(2)
C3 0.083(3) 0.064(3) 0.053(3) -0.024(3) 0.004(3) -0.027(3)
O1 0.108(3) 0.126(3) 0.059(2) -0.045(2) 0.0242(18) -0.070(2)
C4 0.064(3) 0.063(3) 0.048(3) -0.023(2) -0.006(2) -0.017(2)
C6 0.079(3) 0.063(3) 0.064(3) -0.021(3) -0.009(3) -0.032(3)
C5 0.075(3) 0.060(3) 0.050(3) -0.020(2) -0.004(2) -0.024(2)
C9 0.101(4) 0.096(4) 0.052(3) -0.027(3) 0.002(3) -0.051(3)
C7 0.096(4) 0.094(4) 0.066(4) -0.036(3) -0.010(3) -0.037(3)
C8 0.109(4) 0.110(4) 0.051(3) -0.024(3) -0.003(3) -0.056(4)
N4 0.127(4) 0.105(3) 0.074(3) -0.025(3) -0.012(3) -0.071(3)
O2 0.201(4) 0.158(4) 0.066(3) -0.011(3) -0.010(3) -0.127(3)
O3 0.210(4) 0.184(4) 0.099(3) -0.038(3) -0.014(3) -0.146(4)
C10 0.068(3) 0.057(3) 0.079(3) -0.024(2) -0.003(2) -0.030(2)
C11 0.076(3) 0.079(3) 0.064(3) -0.029(3) -0.007(2) -0.028(3)
N5 0.061(3) 0.066(3) 0.068(2) -0.011(2) -0.0092(19) -0.029(2)
N6 0.057(2) 0.067(3) 0.085(3) -0.010(2) -0.0152(19) -0.025(2)
C12 0.065(3) 0.067(3) 0.061(3) -0.010(2) -0.011(2) -0.024(3)
O4 0.064(2) 0.093(2) 0.126(3) -0.023(2) -0.0268(19) -0.0379(19)
C13 0.065(3) 0.072(3) 0.063(3) -0.020(3) -0.003(2) -0.022(3)
C14 0.066(4) 0.098(4) 0.093(4) -0.033(3) -0.005(3) -0.021(3)
C18 0.082(4) 0.080(4) 0.082(4) -0.024(3) 0.000(3) -0.022(3)
C15 0.074(5) 0.120(6) 0.112(5) -0.046(4) -0.012(3) -0.007(5)
C16 0.100(6) 0.105(6) 0.139(6) -0.046(5) -0.010(4) 0.006(5)
C17 0.123(6) 0.088(5) 0.146(6) -0.048(4) -0.019(5) -0.015(5)
C20 0.068(3) 0.062(3) 0.062(3) -0.005(2) -0.007(2) -0.023(3)
C19 0.088(3) 0.051(3) 0.065(3) -0.008(2) -0.005(2) -0.030(3)
N9 0.066(2) 0.046(2) 0.074(3) -0.012(2) 0.003(2) -0.0190(19)
N8 0.063(2) 0.052(2) 0.067(2) -0.007(2) 0.004(2) -0.021(2)
C21 0.062(3) 0.055(3) 0.071(3) -0.012(3) -0.010(3) -0.020(3)
O7 0.083(2) 0.0487(19) 0.104(3) -0.0064(18) 0.0107(18) -0.0150(18)
C22 0.052(3) 0.059(3) 0.066(3) -0.023(3) 0.004(2) -0.021(3)
C23 0.064(3) 0.062(3) 0.100(4) -0.027(3) 0.013(3) -0.023(3)
C27 0.089(4) 0.066(3) 0.073(3) -0.019(3) 0.012(3) -0.032(3)
C24 0.069(4) 0.066(4) 0.124(5) -0.043(4) 0.015(3) -0.024(3)
C26 0.105(4) 0.088(4) 0.080(4) -0.025(3) 0.017(3) -0.047(4)
C25 0.086(4) 0.109(5) 0.105(5) -0.059(4) 0.020(3) -0.047(4)
N10 0.119(4) 0.093(5) 0.185(6) -0.057(4) 0.067(4) -0.047(4)
O8 0.148(4) 0.081(3) 0.239(6) -0.053(4) 0.070(4) -0.012(3)
O9 0.189(5) 0.138(4) 0.269(7) -0.101(4) 0.146(5) -0.058(4)
N11 0.062(2) 0.059(2) 0.049(2) -0.0108(17) -0.0071(17) -0.0271(19)
C28 0.062(3) 0.084(3) 0.069(3) -0.005(3) -0.004(2) -0.040(3)
C29 0.058(3) 0.072(3) 0.073(3) -0.007(3) 0.000(2) -0.021(3)
N13 0.052(2) 0.081(3) 0.060(3) -0.005(2) -0.010(2) -0.026(2)
N12 0.053(2) 0.071(2) 0.058(2) 0.0021(19) -0.0067(19) -0.0274(19)
C30 0.052(3) 0.056(3) 0.071(3) -0.010(2) -0.010(3) -0.016(2)
O10 0.0481(19) 0.103(2) 0.087(2) -0.0160(18) -0.0086(16) -0.0267(18)
C31 0.051(3) 0.060(3) 0.063(3) -0.012(2) -0.014(2) -0.015(2)
C32 0.061(3) 0.058(3) 0.072(3) -0.011(3) -0.010(3) -0.015(2)
C33 0.077(3) 0.057(3) 0.064(3) -0.006(3) -0.009(3) -0.019(3)
C35 0.120(5) 0.128(5) 0.088(4) -0.024(4) -0.027(4) -0.062(4)
C36 0.084(4) 0.088(3) 0.075(4) -0.014(3) -0.016(3) -0.040(3)
C34 0.110(5) 0.094(4) 0.068(4) -0.010(3) -0.027(3) -0.027(4)
N14 0.125(4) 0.075(3) 0.072(4) -0.007(3) -0.004(3) -0.033(3)
O11 0.155(4) 0.126(3) 0.074(3) 0.016(2) -0.007(3) -0.049(3)
O12 0.187(5) 0.146(4) 0.097(3) -0.001(3) -0.001(3) -0.116(4)
C38 0.077(3) 0.054(3) 0.050(3) -0.004(2) -0.012(2) -0.030(2)
C37 0.073(3) 0.064(3) 0.053(3) -0.008(2) -0.005(2) -0.033(2)
N15 0.087(3) 0.054(2) 0.0407(19) -0.0046(17) -0.0130(17) -0.0344(19)
N16 0.080(2) 0.047(2) 0.0345(18) -0.0068(17) -0.0124(16) -0.0245(18)
C39 0.058(3) 0.054(3) 0.036(2) -0.012(2) -0.004(2) -0.021(2)
O13 0.091(2) 0.0584(17) 0.0450(18) -0.0081(14) -0.0136(15) -0.0314(16)
C40 0.061(3) 0.043(2) 0.047(3) -0.017(2) -0.006(2) -0.012(2)
C41 0.074(3) 0.050(3) 0.051(3) -0.019(2) -0.003(2) -0.016(2)
C42 0.078(3) 0.046(3) 0.057(3) -0.011(2) 0.004(2) -0.024(2)
C45 0.096(3) 0.053(3) 0.047(3) -0.013(2) -0.010(2) -0.029(3)
C44 0.122(4) 0.066(3) 0.056(3) -0.020(3) -0.016(3) -0.033(3)
C43 0.105(4) 0.067(3) 0.072(4) -0.025(3) -0.008(3) -0.037(3)
O14 0.142(3) 0.068(2) 0.070(2) -0.0060(19) -0.003(2) -0.045(2)
O15 0.214(5) 0.116(3) 0.115(3) -0.016(2) -0.007(3) -0.117(3)
N17 0.111(4) 0.066(3) 0.080(3) -0.026(3) 0.010(3) -0.044(3)
C46 0.097(4) 0.066(3) 0.077(3) -0.030(3) 0.003(3) -0.043(3)
C47 0.105(4) 0.101(4) 0.075(4) -0.042(3) 0.005(3) -0.060(3)
N19 0.083(3) 0.052(2) 0.065(2) -0.0240(19) -0.001(2) -0.025(2)
N18 0.091(3) 0.077(3) 0.067(3) -0.034(2) 0.007(2) -0.044(2)
C48 0.095(4) 0.062(3) 0.038(3) -0.015(2) -0.004(2) -0.034(3)
O16 0.130(3) 0.0547(19) 0.064(2) -0.0210(16) 0.0005(17) -0.0415(19)
C49 0.083(4) 0.053(3) 0.054(3) -0.020(2) -0.006(3) -0.024(3)
C54 0.097(4) 0.069(3) 0.088(4) -0.027(3) 0.002(3) -0.028(3)
C50 0.101(4) 0.061(3) 0.067(3) -0.027(3) -0.002(3) -0.024(3)
C51 0.099(5) 0.074(4) 0.108(4) -0.047(4) 0.001(4) -0.015(4)
C53 0.116(5) 0.105(5) 0.128(5) -0.040(4) 0.017(4) -0.044(4)
C52 0.092(5) 0.106(5) 0.155(6) -0.066(5) 0.021(4) -0.029(4)
N20 0.130(6) 0.102(5) 0.212(7) -0.066(5) 0.005(5) -0.032(5)
O17 0.180(5) 0.092(4) 0.228(6) -0.063(4) 0.035(4) -0.022(3)
O18 0.112(4) 0.181(6) 0.484(12) -0.172(7) 0.046(6) -0.024(4)
N21 0.080(3) 0.049(2) 0.081(3) -0.020(2) 0.006(2) -0.025(2)
C55 0.086(4) 0.088(4) 0.077(3) -0.029(3) 0.012(3) -0.037(3)
C57 0.078(4) 0.088(4) 0.099(4) -0.045(3) 0.007(3) -0.028(3)
C56 0.101(4) 0.090(4) 0.091(4) -0.037(3) 0.007(3) -0.039(3)
C58 0.106(4) 0.123(5) 0.143(5) -0.064(4) -0.023(4) -0.030(4)
C59 0.090(4) 0.085(4) 0.113(5) -0.028(4) 0.024(3) -0.007(3)
C61 0.191(10) 0.305(14) 0.178(10) -0.122(10) 0.034(8) -0.072(9)
C60 0.127(5) 0.129(6) 0.127(6) -0.032(5) 0.023(4) -0.046(5)
C62 0.37(2) 0.179(9) 0.278(16) -0.104(10) 0.077(14) -0.070(12)
C63 0.138(5) 0.054(3) 0.161(6) -0.011(3) -0.037(4) -0.044(4)
C64 0.135(6) 0.070(5) 0.310(11) -0.044(6) -0.013(6) -0.008(5)
C65 0.144(9) 0.085(7) 0.78(3) -0.054(11) 0.047(13) -0.010(6)
O19 0.0543(16) 0.0523(16) 0.0649(18) -0.0053(14) -0.0165(13) -0.0172(14)
O20 0.0683(18) 0.0573(16) 0.0540(16) -0.0223(14) -0.0115(13) -0.0188(14)
O21 0.0735(19) 0.0529(16) 0.0706(19) 0.0021(14) -0.0100(15) -0.0370(15)
O22 0.0573(17) 0.086(2) 0.0503(16) -0.0279(15) 0.0041(14) -0.0260(15)
C67 0.089(4) 0.061(3) 0.138(5) -0.033(3) -0.008(4) -0.029(3)
C68 0.123(5) 0.169(7) 0.138(6) -0.055(5) -0.019(5) -0.049(5)
N22 0.050(2) 0.071(2) 0.074(2) -0.024(2) -0.0137(19) -0.010(2)
C69 0.154(7) 0.192(8) 0.251(9) -0.088(7) -0.088(7) -0.051(7)
C70 0.121(7) 0.366(15) 0.312(13) -0.112(11) -0.058(8) -0.064(9)
C71 0.059(3) 0.089(3) 0.073(3) -0.032(3) -0.007(2) -0.021(3)
C72 0.072(3) 0.106(4) 0.118(4) -0.065(4) -0.019(3) -0.015(3)
C75 0.063(3) 0.077(3) 0.083(3) -0.016(3) -0.018(3) -0.020(3)
C76 0.092(4) 0.109(4) 0.088(4) -0.020(3) -0.010(3) -0.046(4)
C77 0.131(5) 0.126(5) 0.134(5) 0.020(4) -0.009(4) -0.080(5)
C66 0.219(12) 0.160(10) 0.63(3) -0.016(13) -0.061(15) 0.013(9)
C78 0.193(7) 0.176(7) 0.148(6) -0.001(5) 0.000(5) -0.121(6)
C79 0.059(3) 0.082(3) 0.081(3) -0.032(3) -0.004(2) -0.011(3)
C80 0.073(4) 0.112(4) 0.108(4) -0.061(4) -0.016(3) -0.011(3)
C73 0.091(4) 0.146(6) 0.129(5) -0.080(5) -0.018(4) -0.017(4)
C81 0.088(4) 0.153(5) 0.131(5) -0.093(4) -0.008(3) -0.013(4)
C82 0.121(5) 0.250(9) 0.225(8) -0.187(7) -0.010(5) -0.029(5)
C83 0.055(3) 0.082(3) 0.094(4) -0.034(3) -0.001(3) -0.027(3)
C84 0.097(4) 0.085(4) 0.097(4) -0.005(3) -0.005(3) -0.035(3)
C85 0.138(6) 0.135(6) 0.162(7) -0.027(5) 0.016(5) -0.055(6)
C86 0.158(7) 0.152(7) 0.249(10) -0.066(7) 0.069(7) -0.055(6)
O5 0.085(3) 0.206(5) 0.231(6) -0.106(5) -0.027(3) 0.040(4)
O6 0.078(4) 0.227(7) 0.339(9) -0.120(7) -0.026(4) -0.034(5)
N7 0.063(5) 0.176(8) 0.189(6) -0.093(6) -0.012(4) 0.006(5)
C74 0.319(13) 0.227(10) 0.144(8) -0.091(8) -0.043(8) -0.052(9)

loop_
_atom_type_symbol
_atom_type_description
_atom_type_scat_dispersion_real
_atom_type_scat_dispersion_imag
_atom_type_scat_source
C C 0.0033 0.0016 'International Tables Vol C Tables 4.2.6.8 and 6.1.1.4'
H H 0.0000 0.0000 'International Tables Vol C Tables 4.2.6.8 and 6.1.1.4'
N N 0.0061 0.0033 'International Tables Vol C Tables 4.2.6.8 and 6.1.1.4'
O O 0.0106 0.0060 'International Tables Vol C Tables 4.2.6.8 and 6.1.1.4'
P P 0.1023 0.0942 'International Tables Vol C Tables 4.2.6.8 and 6.1.1.4'

loop_
_geom_angle_atom_site_label_1
_geom_angle_atom_site_label_2
_geom_angle_atom_site_label_3
_geom_angle
O21 P1 O22 113.57(16)
O21 P1 O20 112.41(15)
O22 P1 O20 111.00(14)
O21 P1 O19 102.66(14)
O22 P1 O19 108.70(14)
O20 P1 O19 107.98(13)
C10 N1 C1 112.0(3)
C10 N1 C19 111.9(3)
C1 N1 C19 112.9(3)
N1 C1 C2 110.9(3)
N2 C2 C1 111.9(3)
C3 N3 C4 126.8(4)
C3 N2 C2 121.2(4)
O1 C3 N2 121.4(5)
O1 C3 N3 124.1(4)
N2 C3 N3 114.5(4)
C9 C4 C5 118.8(4)
C9 C4 N3 123.3(4)
C5 C4 N3 118.0(4)
C5 C6 C7 122.9(4)
C5 C6 N4 118.3(4)
C7 C6 N4 118.9(4)
C6 C5 C4 119.3(4)
C8 C9 C4 119.9(4)
C8 C7 C6 117.5(4)
C7 C8 C9 121.7(4)
O2 N4 O3 123.7(5)
O2 N4 C6 118.1(4)
O3 N4 C6 118.1(5)
N1 C10 C11 111.2(3)
N5 C11 C10 112.5(3)
C12 N5 C11 120.6(4)
C12 N6 C13 127.0(4)
O4 C12 N5 123.2(4)
O4 C12 N6 124.0(4)
N5 C12 N6 112.9(4)
C18 C13 C14 118.8(5)
C18 C13 N6 117.2(4)
C14 C13 N6 124.0(5)
C15 C14 C13 118.6(5)
C13 C18 C17 121.3(5)
C16 C15 C14 123.1(6)
C16 C15 N7 119.9(7)
C14 C15 N7 117.1(7)
C15 C16 C17 118.3(6)
C16 C17 C18 119.9(6)
N8 C20 C19 112.4(3)
N1 C19 C20 112.1(3)
C21 N9 C22 127.1(4)
C21 N8 C20 121.2(4)
O7 C21 N8 123.3(4)
O7 C21 N9 122.3(4)
N8 C21 N9 114.4(4)
C23 C22 C27 118.0(4)
C23 C22 N9 123.4(4)
C27 C22 N9 118.6(4)
C22 C23 C24 118.5(5)
C26 C27 C22 122.1(5)
C25 C24 C23 124.5(5)
C25 C24 N10 117.5(6)
C23 C24 N10 117.9(5)
C27 C26 C25 120.0(5)
C24 C25 C26 116.8(5)
O9 N10 O8 121.5(6)
O9 N10 C24 119.4(6)
O8 N10 C24 119.1(6)
C46 N11 C28 113.8(3)
C46 N11 C37 111.5(3)
C28 N11 C37 111.8(3)
N11 C28 C29 110.5(3)
N12 C29 C28 111.7(4)
C30 N13 C31 124.7(4)
C30 N12 C29 121.6(4)
O10 C30 N12 122.3(4)
O10 C30 N13 124.0(4)
N12 C30 N13 113.6(4)
C36 C31 C32 119.3(4)
C36 C31 N13 122.6(4)
C32 C31 N13 118.0(4)
C33 C32 C31 118.6(4)
C34 C33 C32 123.0(5)
C34 C33 N14 118.8(5)
C32 C33 N14 118.2(5)
C36 C35 C34 119.1(5)
C35 C36 C31 120.8(5)
C33 C34 C35 119.1(5)
O11 N14 O12 124.0(6)
O11 N14 C33 118.0(5)
O12 N14 C33 118.0(5)
N15 C38 C37 111.6(3)
N11 C37 C38 111.7(3)
C39 N15 C38 125.4(3)
C39 N16 C40 128.9(3)
O13 C39 N15 122.9(4)
O13 C39 N16 123.6(3)
N15 C39 N16 113.4(3)
C41 C40 N16 117.3(3)
C41 C40 C45 118.1(4)
N16 C40 C45 124.6(4)
C40 C41 C42 119.4(4)
C43 C42 C41 123.1(4)
C43 C42 N17 119.4(4)
C41 C42 N17 117.5(4)
C44 C45 C40 120.5(4)
C43 C44 C45 122.2(4)
C44 C43 C42 116.8(4)
O14 N17 O15 121.9(4)
O14 N17 C42 120.0(4)
O15 N17 C42 118.1(4)
N11 C46 C47 112.8(3)
N18 C47 C46 112.9(4)
C48 N19 C49 129.1(4)
C48 N18 C47 122.5(4)
O16 C48 N18 123.4(5)
O16 C48 N19 123.4(5)
N18 C48 N19 113.2(4)
N19 C49 C54 118.3(4)
N19 C49 C50 123.6(5)
C54 C49 C50 118.0(5)
C53 C54 C49 122.5(5)
C51 C50 C49 117.9(5)
C52 C51 C50 124.3(5)
C52 C51 N20 117.2(7)
C50 C51 N20 118.5(6)
C52 C53 C54 119.3(6)
C51 C52 C53 118.0(6)
O18 N20 O17 121.8(7)
O18 N20 C51 120.0(7)
O17 N20 C51 117.8(7)
C63 N21 C59 110.0(4)
C63 N21 C67 110.6(4)
C59 N21 C67 110.1(4)
C63 N21 C55 109.6(4)
C59 N21 C55 110.0(3)
C67 N21 C55 106.6(3)
C56 C55 N21 116.9(4)
C58 C57 C56 115.4(4)
C55 C56 C57 110.6(4)
C60 C59 N21 118.9(5)
C62 C61 C60 111.9(11)
C59 C60 C61 118.7(7)
N21 C63 C64 115.5(5)
C65 C64 C63 120.6(7)
C64 C65 C66 114.5(10)
C68 C67 N21 119.0(5)
C67 C68 C69 114.0(6)
C79 N22 C75 112.3(3)
C79 N22 C83 111.8(3)
C75 N22 C83 105.0(3)
C79 N22 C71 106.1(3)
C75 N22 C71 110.1(3)
C83 N22 C71 111.7(3)
C70 C69 C68 119.8(8)
C72 C71 N22 115.6(3)
C73 C72 C71 111.7(4)
C76 C75 N22 116.6(4)
C75 C76 C77 109.6(4)
C78 C77 C76 113.1(5)
N22 C79 C80 116.8(3)
C81 C80 C79 110.6(4)
C72 C73 C74 111.9(6)
C80 C81 C82 112.4(4)
C84 C83 N22 115.6(4)
C83 C84 C85 111.7(5)
C86 C85 C84 117.0(7)
O6 N7 O5 123.8(8)
O6 N7 C15 118.7(8)
O5 N7 C15 117.4(8)

loop_
_geom_bond_atom_site_label_1
_geom_bond_atom_site_label_2
_geom_bond_distance
P1 O21 1.501(2)
P1 O22 1.510(3)
P1 O20 1.509(2)
P1 O19 1.613(2)
N1 C10 1.462(4)
N1 C1 1.465(5)
N1 C19 1.467(4)
C1 C2 1.509(5)
C2 N2 1.439(5)
N3 C3 1.360(5)
N3 C4 1.397(4)
N2 C3 1.353(5)
C3 O1 1.224(5)
C4 C9 1.389(5)
C4 C5 1.392(5)
C6 C5 1.361(5)
C6 C7 1.373(6)
C6 N4 1.462(5)
C9 C8 1.377(5)
C7 C8 1.369(6)
N4 O2 1.202(4)
N4 O3 1.208(4)
C10 C11 1.505(5)
C11 N5 1.440(5)
N5 C12 1.354(5)
N6 C12 1.384(5)
N6 C13 1.394(5)
C12 O4 1.225(5)
C13 C18 1.381(6)
C13 C14 1.388(6)
C14 C15 1.380(7)
C18 C17 1.390(7)
C15 C16 1.367(8)
C15 N7 1.486(8)
C16 C17 1.373(8)
C20 N8 1.438(5)
C20 C19 1.521(5)
N9 C21 1.387(5)
N9 C22 1.393(5)
N8 C21 1.339(5)
C21 O7 1.224(5)
C22 C23 1.377(5)
C22 C27 1.379(5)
C23 C24 1.384(6)
C27 C26 1.376(6)
C24 C25 1.343(6)
C24 N10 1.457(7)
C26 C25 1.390(6)
N10 O9 1.199(6)
N10 O8 1.204(6)
N11 C46 1.460(5)
N11 C28 1.464(5)
N11 C37 1.466(4)
C28 C29 1.515(5)
C29 N12 1.439(5)
N13 C30 1.375(5)
N13 C31 1.398(5)
N12 C30 1.351(5)
C30 O10 1.226(4)
C31 C36 1.384(5)
C31 C32 1.388(5)
C32 C33 1.356(6)
C33 C34 1.352(6)
C33 N14 1.480(6)
C35 C36 1.376(6)
C35 C34 1.389(7)
N14 O11 1.211(5)
N14 O12 1.213(5)
C38 N15 1.445(4)
C38 C37 1.500(5)
N15 C39 1.353(4)
N16 C39 1.372(4)
N16 C40 1.387(4)
C39 O13 1.233(4)
C40 C41 1.377(5)
C40 C45 1.395(5)
C41 C42 1.379(5)
C42 C43 1.368(5)
C42 N17 1.465(5)
C45 C44 1.368(5)
C44 C43 1.366(6)
O14 N17 1.211(4)
O15 N17 1.222(4)
C46 C47 1.510(5)
C47 N18 1.444(5)
N19 C48 1.364(5)
N19 C49 1.381(5)
N18 C48 1.353(5)
C48 O16 1.229(5)
C49 C54 1.384(6)
C49 C50 1.387(5)
C54 C53 1.374(7)
C50 C51 1.375(6)
C51 C52 1.356(7)
C51 N20 1.455(7)
C53 C52 1.372(7)
N20 O18 1.200(7)
N20 O17 1.207(6)
N21 C63 1.485(5)
N21 C59 1.506(6)
N21 C67 1.533(5)
N21 C55 1.576(5)
C55 C56 1.477(6)
C57 C58 1.474(6)
C57 C56 1.494(6)
C59 C60 1.443(7)
C61 C62 1.409(13)
C61 C60 1.563(11)
C63 C64 1.508(8)
C64 C65 1.397(10)
C65 C66 1.459(12)
C67 C68 1.444(7)
C68 C69 1.528(8)
N22 C79 1.512(5)
N22 C75 1.511(5)
N22 C83 1.522(5)
N22 C71 1.531(5)
C69 C70 1.350(9)
C71 C72 1.510(5)
C72 C73 1.498(6)
C75 C76 1.506(6)
C76 C77 1.540(6)
C77 C78 1.454(7)
C79 C80 1.517(5)
C80 C81 1.511(6)
C73 C74 1.548(9)
C81 C82 1.524(6)
C83 C84 1.508(6)
C84 C85 1.528(7)
C85 C86 1.328(8)
O5 N7 1.218(7)
O6 N7 1.197(7)
